data_7024562
loop_
_publ_author_name
'Casas, J. S.'
'Castellano, E. E.'
'Couce, M. D.'
'Garc\'ia-Vega, M'
'S\'anchez, A'
'S\'anchez-Gonz\'alez, A'
'Sordo, J.'
'Varela, J. M.'
'V\'azquez L\'opez, E M'

_publ_section_title
;
 Chemical and in vitro study of the potential of
 3-(aryl)-2-sulfanylpropenoic acids and their Zn(II) complexes as
 protective agents against cadmium toxicity.
;
_journal_issue 16
_journal_name_full 'Dalton transactions (Cambridge, England : 2003)'
_journal_page_first 3931
_journal_page_last 3943
_journal_paper_doi 10.1039/b918361b
_journal_volume 39
_journal_year 2010
_chemical_formula_sum 'C30 H42 Cl2 N2 O4 S2 Zn'
_chemical_formula_weight 695.05
_chemical_name_systematic
;
?
;
_space_group_IT_number 13
_symmetry_cell_setting monoclinic
_symmetry_space_group_name_Hall '-P 2yc'
_symmetry_space_group_name_H-M 'P 1 2/c 1'
_atom_sites_solution_hydrogens geom
_atom_sites_solution_primary direct
_atom_sites_solution_secondary difmap
_audit_creation_method SHELXL-97
_cell_angle_alpha 90.00
_cell_angle_beta 120.395(8)
_cell_angle_gamma 90.00
_cell_formula_units_Z 2
_cell_length_a 14.415(2)
_cell_length_b 7.7905(11)
_cell_length_c 17.9381(18)
_cell_measurement_temperature 293(2)
_cell_volume 1737.6(4)
_computing_cell_refinement 'Bruker SMART'
_computing_data_collection 'Bruker SMART'
_computing_data_reduction 'Bruker SHELXTL'
_computing_molecular_graphics 'Bruker SHELXTL'
_computing_publication_material 'Bruker SHELXTL'
_computing_structure_refinement 'SHELXL-97 (Sheldrick, 1997)'
_computing_structure_solution 'SHELXS-97 (Sheldrick, 1990)'
_diffrn_ambient_temperature 293(2)
_diffrn_measured_fraction_theta_full 0.919
_diffrn_measured_fraction_theta_max 0.919
_diffrn_measurement_device_type 'CCD area detector'
_diffrn_measurement_method 'phi and omega scans'
_diffrn_radiation_monochromator graphite
_diffrn_radiation_source 'fine-focus sealed tube'
_diffrn_radiation_type MoK\a
_diffrn_radiation_wavelength 0.71073
_diffrn_reflns_av_R_equivalents 0.0745
_diffrn_reflns_av_sigmaI/netI 0.1298
_diffrn_reflns_limit_h_max 18
_diffrn_reflns_limit_h_min -19
_diffrn_reflns_limit_k_max 10
_diffrn_reflns_limit_k_min -9
_diffrn_reflns_limit_l_max 13
_diffrn_reflns_limit_l_min -23
_diffrn_reflns_number 9349
_diffrn_reflns_theta_full 28.07
_diffrn_reflns_theta_max 28.07
_diffrn_reflns_theta_min 1.64
_exptl_absorpt_coefficient_mu 1.015
_exptl_absorpt_correction_T_max 1.000000
_exptl_absorpt_correction_T_min 0.569198
_exptl_absorpt_correction_type multi-scan
_exptl_crystal_colour colorless
_exptl_crystal_density_diffrn 1.328
_exptl_crystal_density_method 'not measured'
_exptl_crystal_description prism
_exptl_crystal_F_000 728
_exptl_crystal_size_max .37
_exptl_crystal_size_mid .06
_exptl_crystal_size_min .04
_refine_diff_density_max 0.695
_refine_diff_density_min -0.329
_refine_diff_density_rms 0.061
_refine_ls_extinction_method none
_refine_ls_goodness_of_fit_ref 0.875
_refine_ls_hydrogen_treatment mixed
_refine_ls_matrix_type full
_refine_ls_number_parameters 186
_refine_ls_number_reflns 3882
_refine_ls_number_restraints 0
_refine_ls_restrained_S_all 0.875
_refine_ls_R_factor_all 0.1375
_refine_ls_R_factor_gt 0.0548
_refine_ls_shift/su_max 0.000
_refine_ls_shift/su_mean 0.000
_refine_ls_structure_factor_coef Fsqd
_refine_ls_weighting_details 'calc w=1/[\s^2^(Fo^2^)+(0.0351P)^2^+0.0000P] where P=(Fo^2^+2Fc^2^)/3'
_refine_ls_weighting_scheme calc
_refine_ls_wR_factor_gt 0.0906
_refine_ls_wR_factor_ref 0.1084
_reflns_number_gt 1933
_reflns_number_total 3882
_reflns_threshold_expression >2sigma(I)
_cod_data_source_file b918361b.txt
_cod_data_source_block 2
_cod_depositor_comments
;
The following automatic conversions were performed:

'_symmetry_cell_setting' value 'Monoclinic' changed to 'monoclinic'
according to /home/saulius/struct/CIF-dictionaries/cif_core.dic
dictionary named 'cif_core.dic' version 2.4.2 from 2011-04-26.

Automatic conversion script
Id: cif_fix_values 1891 2012-01-12 08:04:46Z andrius 
;
_cod_original_sg_symbol_H-M P2/c
_cod_database_code 7024562

loop_
_symmetry_equiv_pos_as_xyz
'x, y, z'
'-x, y, -z+1/2'
'-x, -y, -z'
'x, -y, z-1/2'

loop_
_atom_site_label
_atom_site_type_symbol
_atom_site_fract_x
_atom_site_fract_y
_atom_site_fract_z
_atom_site_U_iso_or_equiv
_atom_site_adp_type
_atom_site_occupancy
_atom_site_symmetry_multiplicity
_atom_site_calc_flag
_atom_site_refinement_flags
Zn Zn 0.0000 0.68310(8) 0.2500 0.0402(2) Uani 1 2 d S
Cl Cl 0.49899(10) 0.7656(2) 0.64100(9) 0.1032(5) Uani 1 1 d .
S1 S 0.16513(8) 0.57174(15) 0.33519(6) 0.0546(3) Uani 1 1 d .
O1 O 0.02200(19) 0.8310(3) 0.34911(14) 0.0448(6) Uani 1 1 d .
O2 O 0.1250(2) 0.8953(4) 0.48626(17) 0.0722(9) Uani 1 1 d .
C1 C 0.1087(3) 0.8103(5) 0.4228(2) 0.0430(9) Uani 1 1 d .
C2 C 0.1890(3) 0.6774(5) 0.4298(2) 0.0393(9) Uani 1 1 d .
C3 C 0.2748(3) 0.6485(5) 0.5081(2) 0.0469(10) Uani 1 1 d .
H3 H 0.2806 0.7190 0.5521 0.056 Uiso 1 1 calc R
C4 C 0.3601(3) 0.5221(6) 0.5340(2) 0.0468(10) Uani 1 1 d .
C5 C 0.4667(4) 0.5605(6) 0.5967(3) 0.0632(13) Uani 1 1 d .
C6 C 0.5486(4) 0.4442(9) 0.6215(3) 0.0872(18) Uani 1 1 d .
H6 H 0.6188 0.4748 0.6619 0.105 Uiso 1 1 calc R
C7 C 0.5260(5) 0.2812(9) 0.5860(4) 0.0904(19) Uani 1 1 d .
H7 H 0.5811 0.2020 0.6017 0.108 Uiso 1 1 calc R
C8 C 0.4222(5) 0.2373(6) 0.5277(3) 0.0767(15) Uani 1 1 d .
H8 H 0.4061 0.1262 0.5058 0.092 Uiso 1 1 calc R
C9 C 0.3415(4) 0.3564(6) 0.5014(3) 0.0604(12) Uani 1 1 d .
H9 H 0.2718 0.3250 0.4601 0.072 Uiso 1 1 calc R
N N 0.1457(2) 0.9810(4) 0.13963(18) 0.0414(8) Uani 1 1 d .
H111 H 0.1321 1.0134 0.0869 0.050 Uiso 1 1 calc R
H112 H 0.0841 0.9385 0.1332 0.050 Uiso 1 1 calc R
C11 C 0.1728(4) 1.1394(5) 0.1941(3) 0.0570(12) Uani 1 1 d .
H11 H 0.2367 1.1931 0.1982 0.068 Uiso 1 1 calc R
C12 C 0.1960(4) 1.0950(6) 0.2844(3) 0.0792(15) Uani 1 1 d .
H12A H 0.2572 1.0202 0.3118 0.119 Uiso 1 1 calc R
H12B H 0.1346 1.0385 0.2807 0.119 Uiso 1 1 calc R
H12C H 0.2107 1.1983 0.3178 0.119 Uiso 1 1 calc R
C13 C 0.0784(5) 1.2610(6) 0.1481(3) 0.0895(17) Uani 1 1 d .
H13A H 0.0674 1.2879 0.0920 0.134 Uiso 1 1 calc R
H13B H 0.0930 1.3646 0.1812 0.134 Uiso 1 1 calc R
H13C H 0.0149 1.2076 0.1420 0.134 Uiso 1 1 calc R
C14 C 0.2254(3) 0.8369(5) 0.1690(3) 0.0551(11) Uani 1 1 d .
H14 H 0.2388 0.7960 0.2253 0.066 Uiso 1 1 calc R
C15 C 0.1757(4) 0.6931(5) 0.1041(3) 0.0793(15) Uani 1 1 d .
H15A H 0.1101 0.6570 0.1008 0.119 Uiso 1 1 calc R
H15B H 0.2249 0.5981 0.1219 0.119 Uiso 1 1 calc R
H15C H 0.1607 0.7327 0.0484 0.119 Uiso 1 1 calc R
C16 C 0.3305(3) 0.8979(6) 0.1784(3) 0.0778(15) Uani 1 1 d .
H16A H 0.3600 0.9875 0.2209 0.117 Uiso 1 1 calc R
H16B H 0.3179 0.9411 0.1239 0.117 Uiso 1 1 calc R
H16C H 0.3802 0.8038 0.1964 0.117 Uiso 1 1 calc R

loop_
_atom_site_aniso_label
_atom_site_aniso_U_11
_atom_site_aniso_U_22
_atom_site_aniso_U_33
_atom_site_aniso_U_23
_atom_site_aniso_U_13
_atom_site_aniso_U_12
Zn 0.0371(4) 0.0502(4) 0.0271(4) 0.000 0.0118(3) 0.000
Cl 0.0594(9) 0.1402(14) 0.0798(10) -0.0404(9) 0.0129(7) -0.0093(8)
S1 0.0493(7) 0.0688(8) 0.0329(6) -0.0101(5) 0.0114(5) 0.0181(6)
O1 0.0435(16) 0.0540(17) 0.0305(14) -0.0046(13) 0.0141(12) 0.0126(13)
O2 0.078(2) 0.089(2) 0.0368(17) -0.0195(16) 0.0193(16) 0.0236(17)
C1 0.040(2) 0.052(3) 0.034(2) 0.001(2) 0.0167(19) 0.003(2)
C2 0.038(2) 0.047(2) 0.030(2) -0.0055(19) 0.0158(17) 0.003(2)
C3 0.046(2) 0.060(3) 0.027(2) -0.0016(19) 0.0135(18) 0.004(2)
C4 0.044(3) 0.065(3) 0.031(2) 0.010(2) 0.020(2) 0.013(2)
C5 0.045(3) 0.097(4) 0.042(3) 0.006(3) 0.018(2) 0.014(3)
C6 0.057(3) 0.146(6) 0.051(3) 0.016(4) 0.021(3) 0.028(4)
C7 0.078(4) 0.130(6) 0.072(4) 0.046(4) 0.045(4) 0.060(4)
C8 0.099(5) 0.070(4) 0.071(4) 0.021(3) 0.050(3) 0.035(3)
C9 0.067(3) 0.065(3) 0.048(3) 0.014(2) 0.027(2) 0.018(3)
N 0.0446(19) 0.046(2) 0.0320(18) 0.0007(15) 0.0180(15) -0.0084(16)
C11 0.070(3) 0.044(3) 0.046(3) -0.008(2) 0.021(2) -0.017(2)
C12 0.119(4) 0.067(3) 0.038(3) -0.013(2) 0.030(3) -0.009(3)
C13 0.137(5) 0.048(3) 0.075(4) -0.003(3) 0.047(4) 0.012(3)
C14 0.058(3) 0.061(3) 0.050(3) 0.011(2) 0.030(2) 0.010(3)
C15 0.099(4) 0.051(3) 0.108(4) -0.015(3) 0.067(4) -0.007(3)
C16 0.054(3) 0.105(4) 0.073(4) -0.004(3) 0.032(3) -0.006(3)

loop_
_atom_type_symbol
_atom_type_description
_atom_type_scat_dispersion_real
_atom_type_scat_dispersion_imag
_atom_type_scat_source
C C 0.0033 0.0016 'International Tables Vol C Tables 4.2.6.8 and 6.1.1.4'
H H 0.0000 0.0000 'International Tables Vol C Tables 4.2.6.8 and 6.1.1.4'
Cl Cl 0.1484 0.1585 'International Tables Vol C Tables 4.2.6.8 and 6.1.1.4'
N N 0.0061 0.0033 'International Tables Vol C Tables 4.2.6.8 and 6.1.1.4'
O O 0.0106 0.0060 'International Tables Vol C Tables 4.2.6.8 and 6.1.1.4'
S S 0.1246 0.1234 'International Tables Vol C Tables 4.2.6.8 and 6.1.1.4'
Zn Zn 0.2839 1.4301 'International Tables Vol C Tables 4.2.6.8 and 6.1.1.4'

loop_
_geom_angle_atom_site_label_1
_geom_angle_atom_site_label_2
_geom_angle_atom_site_label_3
_geom_angle
_geom_angle_site_symmetry_1
_geom_angle_site_symmetry_3
O1 Zn O1 109.84(14) . 2
O1 Zn S1 117.50(8) . 2
O1 Zn S1 88.91(7) 2 2
O1 Zn S1 88.91(7) . .
O1 Zn S1 117.50(8) 2 .
S1 Zn S1 134.69(7) 2 .
C2 S1 Zn 95.64(12) . .
C1 O1 Zn 118.3(2) . .
O2 C1 O1 120.8(4) . .
O2 C1 C2 120.8(3) . .
O1 C1 C2 118.3(3) . .
C3 C2 C1 117.6(3) . .
C3 C2 S1 124.1(3) . .
C1 C2 S1 118.3(3) . .
C2 C3 C4 129.1(3) . .
C9 C4 C5 115.9(4) . .
C9 C4 C3 122.9(4) . .
C5 C4 C3 121.2(4) . .
C6 C5 C4 122.3(5) . .
C6 C5 Cl 118.1(4) . .
C4 C5 Cl 119.6(4) . .
C5 C6 C7 119.6(5) . .
C8 C7 C6 119.6(5) . .
C7 C8 C9 120.2(5) . .
C8 C9 C4 122.4(5) . .
C11 N C14 119.2(3) . .
N C11 C13 107.1(3) . .
N C11 C12 110.6(3) . .
C13 C11 C12 112.0(4) . .
N C14 C15 107.7(3) . .
N C14 C16 110.5(3) . .
C15 C14 C16 112.1(3) . .

loop_
_geom_bond_atom_site_label_1
_geom_bond_atom_site_label_2
_geom_bond_distance
_geom_bond_site_symmetry_2
Zn O1 2.004(2) .
Zn O1 2.004(2) 2
Zn S1 2.2523(11) 2
Zn S1 2.2524(11) .
Cl C5 1.740(5) .
S1 C2 1.756(3) .
O1 C1 1.290(4) .
O2 C1 1.232(4) .
C1 C2 1.510(5) .
C2 C3 1.340(5) .
C3 C4 1.456(5) .
C4 C9 1.386(5) .
C4 C5 1.401(5) .
C5 C6 1.371(6) .
C6 C7 1.384(7) .
C7 C8 1.366(7) .
C8 C9 1.372(6) .
N C11 1.498(4) .
N C14 1.499(5) .
C11 C13 1.515(6) .
C11 C12 1.519(5) .
C14 C15 1.510(5) .
C14 C16 1.513(5) .

loop_
_geom_hbond_atom_site_label_D
_geom_hbond_atom_site_label_H
_geom_hbond_atom_site_label_A
_geom_hbond_distance_DH
_geom_hbond_distance_HA
_geom_hbond_distance_DA
_geom_hbond_angle_DHA
_geom_hbond_site_symmetry_A
N H111 O2 0.90 1.89 2.785(4) 170.2 4_575
N H112 O1 0.90 1.91 2.784(4) 164.7 2
